data_4506666
loop_
_publ_author_name
'Gotthardt, Jan M.'
'White, Keith F.'
'Abrahams, Brendan F.'
'Ritchie, Chris'
'Boskovic, Colette'

_publ_section_title
;
 Fluorite Topology in Lanthanoid Coordination Polymers with Di- and
 Trimetallic Building Blocks
;
_journal_issue 9
_journal_name_full 'Crystal Growth &amp; Design'
_journal_page_first 4425
_journal_paper_doi 10.1021/cg3006103
_journal_volume 12
_journal_year 2012
_chemical_formula_sum 'C34 H42 Ce O15.5 Si'
_chemical_formula_weight 866.89
_chemical_name_systematic
;
 ?
;
_space_group_IT_number 15
_symmetry_cell_setting monoclinic
_symmetry_space_group_name_Hall '-C 2yc'
_symmetry_space_group_name_H-M 'C 1 2/c 1'
_atom_sites_solution_hydrogens geom
_atom_sites_solution_primary direct
_atom_sites_solution_secondary difmap
_audit_creation_method SHELXL-97
_cell_angle_alpha 90.000(2)
_cell_angle_beta 99.271(2)
_cell_angle_gamma 90.000(2)
_cell_formula_units_Z 8
_cell_length_a 24.2895(4)
_cell_length_b 15.9697(3)
_cell_length_c 21.9356(5)
_cell_measurement_reflns_used 16198
_cell_measurement_temperature 130(2)
_cell_measurement_theta_max 73.8941
_cell_measurement_theta_min 3.3218
_cell_volume 8397.6(3)
_computing_cell_refinement
;
CrysAlisPro, Agilent Technologies,
Version 1.171.35.15 (release 03-08-2011 CrysAlis171 .NET)
(compiled Aug  3 2011,13:03:54)
;
_computing_data_collection
;
CrysAlisPro, Agilent Technologies,
Version 1.171.35.15 (release 03-08-2011 CrysAlis171 .NET)
(compiled Aug  3 2011,13:03:54)
;
_computing_data_reduction
;
CrysAlisPro, Agilent Technologies,
Version 1.171.35.15 (release 03-08-2011 CrysAlis171 .NET)
(compiled Aug  3 2011,13:03:54)
;
_computing_structure_refinement 'SHELXL-97 (Sheldrick, 1997)'
_computing_structure_solution 'SHELXS-97 (Sheldrick, 1990)'
_diffrn_ambient_temperature 130(2)
_diffrn_detector_area_resol_mean 10.2273
_diffrn_measured_fraction_theta_full 0.979
_diffrn_measured_fraction_theta_max 0.979
_diffrn_measurement_device_type 'Supernova, Dual, Cu at zero, Atlas'
_diffrn_measurement_method 'omega scans'
_diffrn_radiation_monochromator graphite
_diffrn_radiation_source 'fine-focus sealed tube'
_diffrn_radiation_type CuK\a
_diffrn_radiation_wavelength 1.54184
_diffrn_reflns_av_R_equivalents 0.0296
_diffrn_reflns_av_sigmaI/netI 0.0222
_diffrn_reflns_limit_h_max 30
_diffrn_reflns_limit_h_min -30
_diffrn_reflns_limit_k_max 13
_diffrn_reflns_limit_k_min -19
_diffrn_reflns_limit_l_max 27
_diffrn_reflns_limit_l_min -26
_diffrn_reflns_number 32876
_diffrn_reflns_theta_full 74.11
_diffrn_reflns_theta_max 74.11
_diffrn_reflns_theta_min 3.33
_exptl_absorpt_coefficient_mu 9.190
_exptl_absorpt_correction_T_max 1.00000
_exptl_absorpt_correction_T_min 0.37592
_exptl_absorpt_correction_type multi-scan
_exptl_absorpt_process_details
; 
CrysAlisPro, Agilent Technologies,
Version 1.171.35.15 (release 03-08-2011 CrysAlis171 .NET)
(compiled Aug  3 2011,13:03:54)
Empirical absorption correction using spherical harmonics,
 implemented in SCALE3 ABSPACK scaling algorithm.
;
_exptl_crystal_colour Yellow
_exptl_crystal_density_diffrn 1.371
_exptl_crystal_density_method 'not measured'
_exptl_crystal_description Plate
_exptl_crystal_F_000 3536
_exptl_crystal_size_max 0.4
_exptl_crystal_size_mid 0.2
_exptl_crystal_size_min 0.1
_platon_squeeze_details
;
The unit cell contains DMF and water molecules in accordance with the 
calculated molecular formula in agreement with the elemental analysis. 
;
_refine_diff_density_max 1.145
_refine_diff_density_min -0.664
_refine_diff_density_rms 0.061
_refine_ls_extinction_method none
_refine_ls_goodness_of_fit_ref 1.017
_refine_ls_hydrogen_treatment constr
_refine_ls_matrix_type full
_refine_ls_number_parameters 352
_refine_ls_number_reflns 8365
_refine_ls_number_restraints 0
_refine_ls_restrained_S_all 1.017
_refine_ls_R_factor_all 0.0379
_refine_ls_R_factor_gt 0.0334
_refine_ls_shift/su_max 0.002
_refine_ls_shift/su_mean 0.000
_refine_ls_structure_factor_coef Fsqd
_refine_ls_weighting_details 'calc w=1/[\s^2^(Fo^2^)+(0.0390P)^2^+17.3203P] where P=(Fo^2^+2Fc^2^)/3'
_refine_ls_weighting_scheme calc
_refine_ls_wR_factor_gt 0.0850
_refine_ls_wR_factor_ref 0.0870
_reflns_number_gt 7370
_reflns_number_total 8365
_reflns_threshold_expression >2sigma(I)
_cod_data_source_file cg3006103_si_002.cif
_cod_data_source_block jgo27ce
_cod_depositor_comments
;
The following automatic conversions were performed:

'_symmetry_cell_setting' value 'Monoclinic' changed to 'monoclinic'
according to /home/saulius/struct/CIF-dictionaries/cif_core.dic
dictionary named 'cif_core.dic' version 2.4.2 from 2011-04-26.

Automatic conversion script
Id: cif_fix_values 1891 2012-01-12 08:04:46Z andrius 
;
_cod_original_sg_symbol_H-M C2/c
_cod_original_formula_sum 'C34 H42 Ce O15.50 Si'
_cod_database_code 4506666

loop_
_symmetry_equiv_pos_as_xyz
'x, y, z'
'-x, y, -z+1/2'
'x+1/2, y+1/2, z'
'-x+1/2, y+1/2, -z+1/2'
'-x, -y, -z'
'x, -y, z-1/2'
'-x+1/2, -y+1/2, -z'
'x+1/2, -y+1/2, z-1/2'

loop_
_atom_site_label
_atom_site_type_symbol
_atom_site_fract_x
_atom_site_fract_y
_atom_site_fract_z
_atom_site_U_iso_or_equiv
_atom_site_adp_type
_atom_site_occupancy
_atom_site_symmetry_multiplicity
_atom_site_calc_flag
_atom_site_refinement_flags
C1 C 0.29457(19) 0.9878(3) 0.65864(18) 0.0668(10) Uani 1 1 d .
C2 C 0.31631(15) 1.0551(2) 0.62103(15) 0.0523(8) Uani 1 1 d .
C3 C 0.29942(15) 1.0590(3) 0.55823(17) 0.0607(9) Uani 1 1 d .
H3 H 0.2754 1.0184 0.5385 0.073 Uiso 1 1 calc R
C4 C 0.31805(14) 1.1232(2) 0.52406(16) 0.0568(9) Uani 1 1 d .
H4 H 0.3059 1.1252 0.4817 0.068 Uiso 1 1 calc R
C5 C 0.35399(13) 1.1841(2) 0.55118(14) 0.0440(7) Uani 1 1 d .
C6 C 0.3697(2) 1.1791(3) 0.61488(18) 0.0770(13) Uani 1 1 d .
H6 H 0.3937 1.2194 0.6350 0.092 Uiso 1 1 calc R
C7 C 0.3509(2) 1.1166(3) 0.64877(17) 0.0779(13) Uani 1 1 d .
H7 H 0.3618 1.1158 0.6914 0.094 Uiso 1 1 calc R
C8 C -0.04161(12) 0.7723(2) 0.52754(14) 0.0442(7) Uani 1 1 d .
C9 C -0.01035(14) 0.7002(2) 0.52092(17) 0.0519(8) Uani 1 1 d .
H9 H -0.0285 0.6518 0.5049 0.062 Uiso 1 1 calc R
C10 C 0.04668(14) 0.6994(2) 0.53762(17) 0.0510(8) Uani 1 1 d .
H10 H 0.0667 0.6511 0.5321 0.061 Uiso 1 1 calc R
C11 C 0.07458(12) 0.7704(2) 0.56274(14) 0.0421(6) Uani 1 1 d .
C12 C 0.13676(12) 0.7708(2) 0.58029(14) 0.0430(7) Uani 1 1 d .
C13 C 0.04463(13) 0.8418(2) 0.57057(17) 0.0524(8) Uani 1 1 d .
H13 H 0.0629 0.8896 0.5877 0.063 Uiso 1 1 calc R
C14 C -0.01311(13) 0.8422(2) 0.55270(17) 0.0527(8) Uani 1 1 d .
H14 H -0.0330 0.8908 0.5578 0.063 Uiso 1 1 calc R
C15 C 0.28995(12) 0.6187(2) 0.55913(14) 0.0467(7) Uani 1 1 d .
C16 C 0.30091(13) 0.7717(2) 0.72556(15) 0.0480(7) Uani 1 1 d .
C17 C 0.32142(13) 0.7643(2) 0.79327(14) 0.0460(7) Uani 1 1 d .
C18 C 0.28410(13) 0.7447(2) 0.83315(15) 0.0512(8) Uani 1 1 d .
H18 H 0.2464 0.7382 0.8175 0.061 Uiso 1 1 calc R
C19 C 0.30244(13) 0.7348(2) 0.89560(15) 0.0515(8) Uani 1 1 d .
H19 H 0.2771 0.7197 0.9213 0.062 Uiso 1 1 calc R
C20 C 0.35842(12) 0.7471(2) 0.92100(14) 0.0442(7) Uani 1 1 d .
C21 C 0.39517(13) 0.7676(3) 0.88068(16) 0.0572(9) Uani 1 1 d .
H21 H 0.4327 0.7757 0.8962 0.069 Uiso 1 1 calc R
C22 C 0.37666(14) 0.7761(3) 0.81762(16) 0.0591(9) Uani 1 1 d .
H22 H 0.4019 0.7900 0.7916 0.071 Uiso 1 1 calc R
C23 C 0.35206(11) 0.3743(2) 0.52429(13) 0.0417(6) Uani 1 1 d .
C24 C 0.32282(15) 0.3882(2) 0.57316(16) 0.0524(8) Uani 1 1 d .
H24 H 0.3163 0.3437 0.5984 0.063 Uiso 1 1 calc R
C25 C 0.30333(15) 0.4670(2) 0.58472(16) 0.0541(8) Uani 1 1 d .
H25 H 0.2847 0.4753 0.6181 0.065 Uiso 1 1 calc R
C26 C 0.31151(12) 0.53390(19) 0.54664(14) 0.0422(6) Uani 1 1 d .
C27 C 0.34046(13) 0.5208(2) 0.49773(15) 0.0475(7) Uani 1 1 d .
H27 H 0.3462 0.5650 0.4719 0.057 Uiso 1 1 calc R
C28 C 0.36051(13) 0.4426(2) 0.48766(16) 0.0501(7) Uani 1 1 d .
H28 H 0.3804 0.4351 0.4553 0.060 Uiso 1 1 calc R
O1 O 0.3058(2) 0.9891(3) 0.71458(16) 0.143(2) Uani 1 1 d .
H1 H 0.3253 1.0299 0.7255 0.214 Uiso 1 1 calc R
O2 O 0.26270(10) 0.93296(16) 0.62962(12) 0.0590(6) Uani 1 1 d .
O3 O 0.15997(8) 0.83374(14) 0.60800(10) 0.0445(5) Uani 1 1 d .
O4 O 0.16513(9) 0.70930(14) 0.56580(10) 0.0474(5) Uani 1 1 d .
O5 O 0.28360(11) 0.63714(16) 0.61277(11) 0.0579(6) Uani 1 1 d .
O6 O 0.33553(9) 0.78456(17) 0.68915(11) 0.0566(6) Uani 1 1 d .
O7 O 0.24941(9) 0.76439(17) 0.70542(10) 0.0542(6) Uani 1 1 d .
O8 O 0.34230(10) 0.83679(19) 0.55405(12) 0.0678(7) Uani 1 1 d .
O9 O 0.22061(9) 0.82796(14) 0.48507(10) 0.0461(5) Uani 1 1 d .
Si1 Si 0.38069(3) 0.73001(5) 1.00609(4) 0.04097(18) Uani 1 1 d .
Ce1 Ce 0.258044(6) 0.790109(11) 0.595730(7) 0.04192(6) Uani 1 1 d .

loop_
_atom_site_aniso_label
_atom_site_aniso_U_11
_atom_site_aniso_U_22
_atom_site_aniso_U_33
_atom_site_aniso_U_23
_atom_site_aniso_U_13
_atom_site_aniso_U_12
C1 0.084(3) 0.061(2) 0.055(2) 0.0018(18) 0.0095(19) -0.016(2)
C2 0.0574(19) 0.0503(19) 0.0487(17) 0.0006(15) 0.0069(14) -0.0013(15)
C3 0.0523(19) 0.065(2) 0.061(2) 0.0027(18) -0.0026(16) -0.0182(17)
C4 0.0503(18) 0.072(2) 0.0450(17) 0.0052(16) -0.0030(14) -0.0151(17)
C5 0.0406(15) 0.0448(17) 0.0458(16) 0.0007(13) 0.0048(12) -0.0029(13)
C6 0.107(3) 0.066(2) 0.049(2) 0.0044(18) -0.014(2) -0.038(2)
C7 0.112(4) 0.069(3) 0.0445(19) 0.0066(18) -0.011(2) -0.035(2)
C8 0.0375(14) 0.0481(18) 0.0445(15) 0.0015(13) -0.0006(12) -0.0025(12)
C9 0.0436(17) 0.0412(18) 0.068(2) -0.0042(15) 0.0002(15) -0.0058(13)
C10 0.0434(16) 0.0420(17) 0.066(2) 0.0026(15) 0.0053(15) 0.0033(13)
C11 0.0371(14) 0.0466(17) 0.0420(15) 0.0048(13) 0.0044(12) -0.0006(12)
C12 0.0363(14) 0.0520(18) 0.0401(15) 0.0103(13) 0.0046(12) 0.0013(13)
C13 0.0374(15) 0.0491(19) 0.068(2) -0.0072(16) -0.0001(14) -0.0003(14)
C14 0.0382(15) 0.0494(19) 0.068(2) -0.0083(16) 0.0006(14) 0.0022(14)
C15 0.0374(15) 0.0556(19) 0.0449(16) 0.0077(14) -0.0004(12) 0.0015(13)
C16 0.0418(16) 0.0556(19) 0.0461(16) 0.0069(14) 0.0059(13) 0.0016(14)
C17 0.0401(15) 0.0529(18) 0.0444(16) 0.0019(14) 0.0045(12) 0.0027(13)
C18 0.0384(15) 0.065(2) 0.0479(17) 0.0029(16) 0.0008(13) -0.0023(15)
C19 0.0397(16) 0.070(2) 0.0452(17) 0.0051(15) 0.0074(13) -0.0024(15)
C20 0.0395(15) 0.0474(17) 0.0438(15) -0.0005(13) 0.0014(12) 0.0058(13)
C21 0.0334(15) 0.086(3) 0.0499(18) -0.0018(17) 0.0014(13) -0.0009(16)
C22 0.0374(16) 0.094(3) 0.0456(17) 0.0006(18) 0.0069(13) -0.0055(17)
C23 0.0336(13) 0.0472(17) 0.0420(14) 0.0020(13) -0.0008(11) 0.0005(12)
C24 0.0578(19) 0.0470(19) 0.0528(18) 0.0090(15) 0.0096(15) 0.0018(15)
C25 0.061(2) 0.055(2) 0.0489(18) 0.0072(15) 0.0172(15) 0.0052(16)
C26 0.0363(14) 0.0425(16) 0.0462(15) 0.0037(13) 0.0014(12) 0.0010(12)
C27 0.0419(15) 0.0495(18) 0.0507(17) 0.0095(14) 0.0062(13) 0.0041(14)
C28 0.0435(16) 0.056(2) 0.0519(17) 0.0081(15) 0.0109(13) 0.0055(14)
O1 0.247(6) 0.122(3) 0.0575(19) 0.007(2) 0.017(3) -0.096(4)
O2 0.0579(14) 0.0519(14) 0.0665(15) 0.0031(12) 0.0084(11) -0.0095(11)
O3 0.0355(10) 0.0509(13) 0.0456(11) 0.0002(10) 0.0019(8) -0.0030(9)
O4 0.0385(11) 0.0502(13) 0.0529(12) 0.0044(10) 0.0060(9) 0.0053(9)
O5 0.0723(15) 0.0558(14) 0.0465(12) 0.0128(11) 0.0127(11) 0.0146(12)
O6 0.0401(11) 0.0854(18) 0.0444(12) 0.0060(11) 0.0070(9) 0.0013(11)
O7 0.0396(11) 0.0772(17) 0.0446(12) 0.0058(11) 0.0031(9) 0.0002(11)
O8 0.0491(13) 0.093(2) 0.0624(15) -0.0127(14) 0.0127(11) -0.0197(13)
O9 0.0403(10) 0.0481(12) 0.0492(11) 0.0136(10) 0.0051(9) 0.0042(9)
Si1 0.0352(4) 0.0444(4) 0.0410(4) -0.0010(3) -0.0010(3) 0.0028(3)
Ce1 0.03444(9) 0.05032(11) 0.03969(9) 0.00403(7) 0.00204(6) 0.00149(7)

loop_
_atom_type_symbol
_atom_type_description
_atom_type_scat_dispersion_real
_atom_type_scat_dispersion_imag
_atom_type_scat_source
C C 0.0181 0.0091 'International Tables Vol C Tables 4.2.6.8 and 6.1.1.4'
H H 0.0000 0.0000 'International Tables Vol C Tables 4.2.6.8 and 6.1.1.4'
O O 0.0492 0.0322 'International Tables Vol C Tables 4.2.6.8 and 6.1.1.4'
Si Si 0.2541 0.3302 'International Tables Vol C Tables 4.2.6.8 and 6.1.1.4'
Ce Ce -1.8482 9.6596 'International Tables Vol C Tables 4.2.6.8 and 6.1.1.4'

loop_
_geom_angle_atom_site_label_1
_geom_angle_atom_site_label_2
_geom_angle_atom_site_label_3
_geom_angle
_geom_angle_site_symmetry_1
_geom_angle_site_symmetry_3
O1 C1 O2 122.5(4) . .
O1 C1 C2 120.1(4) . .
O2 C1 C2 117.3(3) . .
C7 C2 C3 118.4(3) . .
C7 C2 C1 121.0(3) . .
C3 C2 C1 120.5(3) . .
C2 C3 C4 120.2(3) . .
C5 C4 C3 121.9(3) . .
C4 C5 C6 116.5(3) . .
C4 C5 Si1 122.7(2) . 6_575
C6 C5 Si1 120.8(3) . 6_575
C7 C6 C5 121.8(3) . .
C2 C7 C6 121.1(3) . .
C14 C8 C9 117.5(3) . .
C14 C8 Si1 122.4(2) . 8_465
C9 C8 Si1 120.0(2) . 8_465
C10 C9 C8 121.4(3) . .
C9 C10 C11 120.3(3) . .
C13 C11 C10 119.4(3) . .
C13 C11 C12 119.7(3) . .
C10 C11 C12 120.9(3) . .
O3 C12 O4 121.3(3) . .
O3 C12 C11 118.8(3) . .
O4 C12 C11 119.9(3) . .
O3 C12 Ce1 59.75(15) . .
O4 C12 Ce1 62.20(15) . .
C11 C12 Ce1 170.1(2) . .
C11 C13 C14 119.7(3) . .
C8 C14 C13 121.7(3) . .
O5 C15 O9 121.1(3) . 7_566
O5 C15 C26 119.2(3) . .
O9 C15 C26 119.7(3) 7_566 .
O5 C15 Ce1 56.88(17) . .
O9 C15 Ce1 64.35(17) 7_566 .
C26 C15 Ce1 173.4(2) . .
O7 C16 O6 121.0(3) . .
O7 C16 C17 119.6(3) . .
O6 C16 C17 119.4(3) . .
O7 C16 Ce1 58.98(16) . .
O6 C16 Ce1 62.07(17) . .
C17 C16 Ce1 177.8(2) . .
C22 C17 C18 118.7(3) . .
C22 C17 C16 121.6(3) . .
C18 C17 C16 119.7(3) . .
C19 C18 C17 120.7(3) . .
C18 C19 C20 121.2(3) . .
C21 C20 C19 117.5(3) . .
C21 C20 Si1 123.6(2) . .
C19 C20 Si1 118.8(2) . .
C22 C21 C20 121.1(3) . .
C17 C22 C21 120.8(3) . .
C28 C23 C24 117.4(3) . .
C28 C23 Si1 118.7(2) . 6_565
C24 C23 Si1 123.9(2) . 6_565
C25 C24 C23 121.2(3) . .
C24 C25 C26 120.2(3) . .
C25 C26 C27 119.2(3) . .
C25 C26 C15 119.9(3) . .
C27 C26 C15 120.9(3) . .
C28 C27 C26 119.9(3) . .
C27 C28 C23 122.2(3) . .
C1 O2 Ce1 143.7(3) . .
C12 O3 Ce1 94.85(18) . .
C12 O4 Ce1 92.12(18) . .
C15 O5 Ce1 98.8(2) . .
C16 O6 Ce1 91.91(19) . .
C16 O7 Ce1 95.18(19) . .
C15 O9 Ce1 151.8(2) 7_566 .
C15 O9 Ce1 90.19(19) 7_566 7_566
Ce1 O9 Ce1 112.78(8) . 7_566
C5 Si1 C8 107.67(14) 6_576 8_566
C5 Si1 C23 111.56(15) 6_576 6_566
C8 Si1 C23 108.88(14) 8_566 6_566
C5 Si1 C20 110.55(14) 6_576 .
C8 Si1 C20 111.74(14) 8_566 .
C23 Si1 C20 106.47(14) 6_566 .
O2 Ce1 O7 82.18(9) . .
O2 Ce1 O8 80.11(9) . .
O7 Ce1 O8 127.51(8) . .
O2 Ce1 O9 93.56(8) . .
O7 Ce1 O9 153.88(7) . .
O8 Ce1 O9 76.41(8) . .
O2 Ce1 O5 150.93(9) . .
O7 Ce1 O5 75.79(8) . .
O8 Ce1 O5 98.44(9) . .
O9 Ce1 O5 114.49(8) . .
O2 Ce1 O3 72.77(8) . .
O7 Ce1 O3 73.46(7) . .
O8 Ce1 O3 143.04(9) . .
O9 Ce1 O3 80.64(7) . .
O5 Ce1 O3 117.45(8) . .
O2 Ce1 O6 78.00(9) . .
O7 Ce1 O6 51.85(7) . .
O8 Ce1 O6 76.19(8) . .
O9 Ce1 O6 152.32(7) . .
O5 Ce1 O6 73.53(8) . .
O3 Ce1 O6 120.54(7) . .
O2 Ce1 O4 123.26(8) . .
O7 Ce1 O4 87.54(7) . .
O8 Ce1 O4 142.29(8) . .
O9 Ce1 O4 73.23(7) . .
O5 Ce1 O4 74.92(8) . .
O3 Ce1 O4 50.90(7) . .
O6 Ce1 O4 133.33(7) . .
O2 Ce1 O9 149.96(8) . 7_566
O7 Ce1 O9 125.23(8) . 7_566
O8 Ce1 O9 73.20(8) . 7_566
O9 Ce1 O9 67.22(8) . 7_566
O5 Ce1 O9 49.74(7) . 7_566
O3 Ce1 O9 123.04(6) . 7_566
O6 Ce1 O9 107.99(7) . 7_566
O4 Ce1 O9 74.74(7) . 7_566
O2 Ce1 C16 78.43(9) . .
O7 Ce1 C16 25.85(8) . .
O8 Ce1 C16 101.89(9) . .
O9 Ce1 C16 171.99(9) . .
O5 Ce1 C16 73.45(9) . .
O3 Ce1 C16 96.83(8) . .
O6 Ce1 C16 26.02(8) . .
O4 Ce1 C16 111.12(8) . .
O9 Ce1 C16 120.04(8) 7_566 .
O2 Ce1 C12 97.61(9) . .
O7 Ce1 C12 81.62(8) . .
O8 Ce1 C12 149.51(9) . .
O9 Ce1 C12 73.38(7) . .
O5 Ce1 C12 97.68(9) . .
O3 Ce1 C12 25.40(8) . .
O6 Ce1 C12 133.47(8) . .
O4 Ce1 C12 25.68(8) . .
O9 Ce1 C12 98.45(8) 7_566 .
C16 Ce1 C12 107.45(9) . .
O2 Ce1 C15 162.47(8) . .
O7 Ce1 C15 100.07(9) . .
O8 Ce1 C15 84.92(9) . .
O9 Ce1 C15 91.71(8) . .
O5 Ce1 C15 24.33(8) . .
O3 Ce1 C15 124.63(8) . .
O6 Ce1 C15 89.67(8) . .
O4 Ce1 C15 74.27(7) . .
O9 Ce1 C15 25.46(7) 7_566 .
C16 Ce1 C15 95.95(9) . .
C12 Ce1 C15 99.91(9) . .

loop_
_geom_bond_atom_site_label_1
_geom_bond_atom_site_label_2
_geom_bond_distance
_geom_bond_site_symmetry_2
C1 O1 1.214(5) .
C1 O2 1.270(5) .
C1 C2 1.502(5) .
C2 C7 1.370(5) .
C2 C3 1.374(5) .
C3 C4 1.389(5) .
C4 C5 1.377(5) .
C5 C6 1.390(5) .
C5 Si1 1.867(3) 6_575
C6 C7 1.366(6) .
C8 C14 1.382(5) .
C8 C9 1.399(5) .
C8 Si1 1.870(3) 8_465
C9 C10 1.375(5) .
C10 C11 1.388(5) .
C11 C13 1.379(5) .
C11 C12 1.497(4) .
C12 O3 1.260(4) .
C12 O4 1.269(4) .
C12 Ce1 2.927(3) .
C13 C14 1.394(4) .
C15 O5 1.246(4) .
C15 O9 1.285(4) 7_566
C15 C26 1.493(5) .
C15 Ce1 2.989(3) .
C16 O7 1.263(4) .
C16 O6 1.266(4) .
C16 C17 1.493(4) .
C16 Ce1 2.885(3) .
C17 C22 1.375(4) .
C17 C18 1.393(5) .
C18 C19 1.380(5) .
C19 C20 1.398(4) .
C20 C21 1.393(5) .
C20 Si1 1.878(3) .
C21 C22 1.391(5) .
C23 C28 1.390(4) .
C23 C24 1.396(5) .
C23 Si1 1.873(3) 6_565
C24 C25 1.382(5) .
C25 C26 1.390(5) .
C26 C27 1.390(4) .
C27 C28 1.371(5) .
O2 Ce1 2.396(3) .
O3 Ce1 2.538(2) .
O4 Ce1 2.591(2) .
O5 Ce1 2.533(2) .
O6 Ce1 2.551(2) .
O7 Ce1 2.483(2) .
O8 Ce1 2.487(2) .
O9 C15 1.285(4) 7_566
O9 Ce1 2.524(2) .
O9 Ce1 2.695(2) 7_566
Si1 C5 1.867(3) 6_576
Si1 C8 1.870(3) 8_566
Si1 C23 1.873(3) 6_566
Ce1 O9 2.695(2) 7_566

loop_
_platon_squeeze_void_nr
_platon_squeeze_void_average_x
_platon_squeeze_void_average_y
_platon_squeeze_void_average_z
_platon_squeeze_void_volume
_platon_squeeze_void_count_electrons
_platon_squeeze_void_content
1 0.500 0.015 -0.001 2026 16 ' '
2 1.000 -0.281 0.100 2010 16 ' '
